data_1521280
loop_
_publ_author_name
'Reinholdt, Anders'
'Vibenholt, Johan E.'
'Morsing, Thorbj\/orn J.'
'Schau-Magnussen, Magnus'
'Reeler, Nini E. A.'
'Bendix, Jesper'

_publ_section_title
;
 Carbide complexes as \p-acceptor ligands
;
_journal_issue 10
_journal_name_full 'Chem. Sci.'
_journal_page_first 5815
_journal_paper_doi 10.1039/C5SC02077H
_journal_volume 6
_journal_year 2015
_chemical_formula_moiety 'C37 H66 Cl5 P2 Pd Ru, C36 H30 N P2'
_chemical_formula_sum 'C73 H96 Cl5 N P4 Pd Ru'
_chemical_formula_weight 1496.10
_chemical_name_systematic
;
 ?
;
_space_group_crystal_system triclinic
_space_group_IT_number 2
_space_group_name_Hall '-P 1'
_space_group_name_H-M_alt 'P -1'
_symmetry_space_group_name_Hall '-P 1'
_symmetry_space_group_name_H-M 'P -1'
_atom_sites_solution_hydrogens geom
_atom_sites_solution_primary iterative
_audit_creation_date 2015-05-24
_audit_creation_method
;
Olex2 1.2
(compiled 2015.01.26 svn.r3150 for OlexSys, GUI svn.r4998)
;
_audit_update_record
;
2015-05-26 deposited with the CCDC.
2015-07-07 downloaded from the CCDC.
;
_cell_angle_alpha 76.202(4)
_cell_angle_beta 88.744(4)
_cell_angle_gamma 72.724(4)
_cell_formula_units_Z 2
_cell_length_a 11.5671(14)
_cell_length_b 13.5147(13)
_cell_length_c 24.091(3)
_cell_measurement_reflns_used 9913
_cell_measurement_temperature 122.4
_cell_measurement_theta_max 29.845
_cell_measurement_theta_min 2.472
_cell_volume 3487.5(7)
_computing_molecular_graphics 'Olex2 (Dolomanov et al., 2009)'
_computing_publication_material 'Olex2 (Dolomanov et al., 2009)'
_computing_structure_refinement 'ShelXL (Sheldrick, 2008)'
_computing_structure_solution 'olex2.solve (Bourhis et al., 2015)'
_diffrn_ambient_temperature 122.4
_diffrn_measured_fraction_theta_full 0.998
_diffrn_measured_fraction_theta_max 0.998
_diffrn_measurement_device_type 'Bruker APEX-II CCD'
_diffrn_measurement_method '\f and \w scans'
_diffrn_radiation_type MoK\a
_diffrn_radiation_wavelength 0.71073
_diffrn_reflns_av_R_equivalents 0.0990
_diffrn_reflns_av_unetI/netI 0.0969
_diffrn_reflns_laue_measured_fraction_full 0.998
_diffrn_reflns_laue_measured_fraction_max 0.998
_diffrn_reflns_limit_h_max 16
_diffrn_reflns_limit_h_min -16
_diffrn_reflns_limit_k_max 19
_diffrn_reflns_limit_k_min -16
_diffrn_reflns_limit_l_max 34
_diffrn_reflns_limit_l_min -34
_diffrn_reflns_number 110647
_diffrn_reflns_point_group_measured_fraction_full 0.998
_diffrn_reflns_point_group_measured_fraction_max 0.998
_diffrn_reflns_theta_full 25.242
_diffrn_reflns_theta_max 30.999
_diffrn_reflns_theta_min 2.352
_diffrn_standards_number 0
_exptl_absorpt_coefficient_mu 0.800
_exptl_absorpt_correction_T_max 0.7463
_exptl_absorpt_correction_T_min 0.7134
_exptl_absorpt_correction_type multi-scan
_exptl_absorpt_process_details
;
SADABS-2012/1 (Bruker,2012) was used for absorption correction.
wR2(int) was 0.0815 before and 0.0661 after correction.
The Ratio of minimum to maximum transmission is 0.9559.
The \l/2 correction factor is 0.0000.
;
_exptl_crystal_colour 'clear brownish orange'
_exptl_crystal_colour_lustre clear
_exptl_crystal_colour_modifier brownish
_exptl_crystal_colour_primary orange
_exptl_crystal_density_diffrn 1.425
_exptl_crystal_description prism
_exptl_crystal_F_000 1552
_exptl_crystal_size_max 0.198
_exptl_crystal_size_mid 0.151
_exptl_crystal_size_min 0.132
_refine_diff_density_max 1.321
_refine_diff_density_min -0.936
_refine_diff_density_rms 0.138
_refine_ls_extinction_method none
_refine_ls_goodness_of_fit_ref 1.025
_refine_ls_hydrogen_treatment constr
_refine_ls_matrix_type full
_refine_ls_number_parameters 766
_refine_ls_number_reflns 22216
_refine_ls_number_restraints 0
_refine_ls_restrained_S_all 1.025
_refine_ls_R_factor_all 0.0989
_refine_ls_R_factor_gt 0.0435
_refine_ls_shift/su_max 0.004
_refine_ls_shift/su_mean 0.000
_refine_ls_structure_factor_coef Fsqd
_refine_ls_weighting_details 'w=1/[\s^2^(Fo^2^)+(0.0280P)^2^+0.9710P] where P=(Fo^2^+2Fc^2^)/3'
_refine_ls_weighting_scheme calc
_refine_ls_wR_factor_gt 0.0728
_refine_ls_wR_factor_ref 0.0861
_reflns_Friedel_coverage 0.000
_reflns_number_gt 14252
_reflns_number_total 22216
_reflns_threshold_expression 'I > 2\s(I)'
_cod_data_source_file c5sc02077h2.cif
_cod_data_source_block mo_d8v448_0m-1
_cod_depositor_comments 'Adding full bibliography for 1521279--1521290.cif.'
_cod_original_cell_volume 3487.6(7)
_cod_database_code 1521280
_shelxl_version_number 2013-3
_shelx_space_group_comment
;
The symmetry employed for this shelxl refinement is uniquely defined
by the following loop, which should always be used as a source of
symmetry information in preference to the above space-group names.
They are only intended as comments.
;
_shelx_estimated_absorpt_t_max 0.902
_shelx_estimated_absorpt_t_min 0.858
_olex2_refinement_description
;
1. Fixed Uiso
 At 1.2 times of:
  All C(H) groups, All C(H,H) groups
2.a Ternary CH refined with riding coordinates:
 C26(H26), C2(H2), C32(H32), C20(H20), C14(H14), C8(H8)
2.b Secondary CH2 refined with riding coordinates:
 C36(H36A,H36B), C19(H19A,H19B), C24(H24A,H24B), C3(H3A,H3B), C4(H4A,H4B),
 C37(H37A,H37B), C13(H13A,H13B), C34(H34A,H34B), C25(H25A,H25B), C12(H12A,H12B),
  C6(H6A,H6B), C33(H33A,H33B), C23(H23A,H23B), C29(H29A,H29B), C16(H16A,H16B),
 C15(H15A,H15B), C35(H35A,H35B), C27(H27A,H27B), C11(H11A,H11B), C17(H17A,H17B),
  C5(H5A,H5B), C21(H21A,H21B), C18(H18A,H18B), C7(H7A,H7B), C31(H31A,H31B),
 C10(H10A,H10B), C28(H28A,H28B), C9(H9A,H9B), C30(H30A,H30B), C22(H22A,H22B)
2.c Aromatic/amide H refined with riding coordinates:
 C72(H72), C63(H63), C49(H49), C61(H61), C67(H67), C43(H43), C64(H64),
 C69(H69), C47(H47), C45(H45), C70(H70), C40(H40), C66(H66), C55(H55), C59(H59),
  C73(H73), C57(H57), C60(H60), C71(H71), C48(H48), C42(H42), C51(H51),
 C41(H41), C39(H39), C46(H46), C58(H58), C54(H54), C53(H53), C65(H65), C52(H52)
;
_olex2_submission_special_instructions 'No special instructions were received'

loop_
_space_group_symop_operation_xyz
'x, y, z'
'-x, -y, -z'

loop_
_atom_site_label
_atom_site_type_symbol
_atom_site_fract_x
_atom_site_fract_y
_atom_site_fract_z
_atom_site_U_iso_or_equiv
_atom_site_adp_type
_atom_site_occupancy
_atom_site_site_symmetry_order
_atom_site_calc_flag
_atom_site_refinement_flags_posn
Pd1 Pd 0.47244(2) 0.59787(2) 0.71992(2) 0.01304(5) Uani 1 1 d .
Ru1 Ru 0.62730(2) 0.42055(2) 0.84796(2) 0.00902(5) Uani 1 1 d .
Cl3 Cl 0.81646(5) 0.35059(4) 0.81097(2) 0.01291(11) Uani 1 1 d .
P1 P 0.57751(5) 0.26846(5) 0.83007(3) 0.01155(12) Uani 1 1 d .
Cl2 Cl 0.65684(6) 0.54136(5) 0.68049(3) 0.02236(14) Uani 1 1 d .
P2 P 0.70820(5) 0.54246(4) 0.88281(3) 0.00998(12) Uani 1 1 d .
Cl4 Cl 0.29225(5) 0.64950(5) 0.76358(3) 0.02184(14) Uani 1 1 d .
P3 P 1.05221(5) 0.29385(5) 0.58706(3) 0.01254(13) Uani 1 1 d .
Cl1 Cl 0.49101(5) 0.43096(4) 0.92144(3) 0.01535(12) Uani 1 1 d .
P4 P 1.11324(6) 0.06063(5) 0.65379(3) 0.01607(14) Uani 1 1 d .
Cl5 Cl 0.38255(6) 0.69941(5) 0.63082(3) 0.02968(16) Uani 1 1 d .
C1 C 0.5501(2) 0.50870(17) 0.79026(10) 0.0130(5) Uani 1 1 d .
C26 C 0.5946(2) 0.64706(17) 0.90913(10) 0.0133(5) Uani 1 1 d .
H26 H 0.5626 0.6078 0.9436 0.016 Uiso 1 1 calc R
C2 C 0.6914(2) 0.15257(17) 0.87713(10) 0.0134(5) Uani 1 1 d .
H2 H 0.7681 0.1426 0.8563 0.016 Uiso 1 1 calc R
C36 C 0.8368(2) 0.38196(19) 1.05236(10) 0.0182(5) Uani 1 1 d .
H36A H 0.8661 0.4382 1.0617 0.022 Uiso 1 1 calc R
H36B H 0.7942 0.3533 1.0855 0.022 Uiso 1 1 calc R
C19 C 0.3237(2) 0.36601(18) 0.82836(11) 0.0162(5) Uani 1 1 d .
H19A H 0.3477 0.4253 0.8372 0.019 Uiso 1 1 calc R
H19B H 0.3113 0.3806 0.7863 0.019 Uiso 1 1 calc R
C24 C 0.9780(2) 0.6737(2) 0.80526(11) 0.0197(5) Uani 1 1 d .
H24A H 1.0394 0.6987 0.8211 0.024 Uiso 1 1 calc R
H24B H 1.0213 0.6113 0.7902 0.024 Uiso 1 1 calc R
C72 C 1.0254(2) 0.46732(19) 0.70543(11) 0.0218(6) Uani 1 1 d .
H72 H 0.9813 0.4751 0.7387 0.026 Uiso 1 1 calc R
C63 C 1.2854(2) 0.24050(19) 0.55154(11) 0.0204(6) Uani 1 1 d .
H63 H 1.3074 0.2110 0.5911 0.024 Uiso 1 1 calc R
C49 C 1.1255(2) -0.08034(19) 0.75947(12) 0.0231(6) Uani 1 1 d .
H49 H 1.1597 -0.1351 0.7402 0.028 Uiso 1 1 calc R
C68 C 1.0698(2) 0.38968(17) 0.62447(10) 0.0131(5) Uani 1 1 d .
C61 C 0.8806(2) 0.2844(2) 0.51297(11) 0.0230(6) Uani 1 1 d .
H61 H 0.9437 0.2276 0.5043 0.028 Uiso 1 1 calc R
C67 C 1.1325(2) 0.32987(18) 0.47509(11) 0.0183(5) Uani 1 1 d .
H67 H 1.0498 0.3631 0.4622 0.022 Uiso 1 1 calc R
C43 C 0.9128(2) 0.0508(2) 0.59898(12) 0.0243(6) Uani 1 1 d .
H43 H 0.8814 0.1243 0.5987 0.029 Uiso 1 1 calc R
C64 C 1.3746(2) 0.2373(2) 0.51223(12) 0.0254(6) Uani 1 1 d .
H64 H 1.4576 0.2069 0.5249 0.030 Uiso 1 1 calc R
C56 C 0.9043(2) 0.33996(19) 0.55114(10) 0.0166(5) Uani 1 1 d .
C3 C 0.6684(2) 0.04275(17) 0.89180(11) 0.0182(5) Uani 1 1 d .
H3A H 0.5979 0.0454 0.9160 0.022 Uiso 1 1 calc R
H3B H 0.6496 0.0250 0.8562 0.022 Uiso 1 1 calc R
C4 C 0.7802(2) -0.04341(18) 0.92350(12) 0.0215(6) Uani 1 1 d .
H4A H 0.7641 -0.1133 0.9328 0.026 Uiso 1 1 calc R
H4B H 0.8495 -0.0485 0.8984 0.026 Uiso 1 1 calc R
C32 C 0.8128(2) 0.47159(17) 0.94692(10) 0.0122(5) Uani 1 1 d .
H32 H 0.8472 0.5255 0.9565 0.015 Uiso 1 1 calc R
C62 C 1.1634(2) 0.28667(18) 0.53354(10) 0.0155(5) Uani 1 1 d .
C37 C 0.7487(2) 0.43047(19) 0.99979(10) 0.0173(5) Uani 1 1 d .
H37A H 0.6813 0.4902 1.0072 0.021 Uiso 1 1 calc R
H37B H 0.7139 0.3758 0.9925 0.021 Uiso 1 1 calc R
C20 C 0.8006(2) 0.60342(17) 0.82916(10) 0.0127(5) Uani 1 1 d .
H20 H 0.8448 0.5460 0.8101 0.015 Uiso 1 1 calc R
C69 C 1.1511(2) 0.44789(18) 0.60722(11) 0.0168(5) Uani 1 1 d .
H69 H 1.1929 0.4426 0.5731 0.020 Uiso 1 1 calc R
C13 C 0.4975(2) 0.3232(2) 0.71301(10) 0.0196(5) Uani 1 1 d .
H13A H 0.4297 0.2920 0.7203 0.023 Uiso 1 1 calc R
H13B H 0.4691 0.3970 0.7182 0.023 Uiso 1 1 calc R
C34 C 1.0089(2) 0.33252(19) 0.98933(11) 0.0176(5) Uani 1 1 d .
H34A H 1.0762 0.2724 0.9822 0.021 Uiso 1 1 calc R
H34B H 1.0439 0.3871 0.9966 0.021 Uiso 1 1 calc R
C47 C 1.0599(2) -0.0267(2) 0.84565(12) 0.0239(6) Uani 1 1 d .
H47 H 1.0502 -0.0450 0.8857 0.029 Uiso 1 1 calc R
C45 C 1.0422(2) 0.10656(19) 0.75760(11) 0.0188(5) Uani 1 1 d .
H45 H 1.0192 0.1794 0.7371 0.023 Uiso 1 1 calc R
C50 C 1.2707(2) 0.00376(19) 0.64241(13) 0.0255(6) Uani 1 1 d .
N1 N 1.06601(18) 0.18540(15) 0.63245(9) 0.0164(4) Uani 1 1 d .
C70 C 1.1711(2) 0.51380(19) 0.64009(11) 0.0209(6) Uani 1 1 d .
H70 H 1.2277 0.5525 0.6288 0.025 Uiso 1 1 calc R
C25 C 0.8988(2) 0.63954(19) 0.85297(10) 0.0159(5) Uani 1 1 d .
H25A H 0.8603 0.7001 0.8703 0.019 Uiso 1 1 calc R
H25B H 0.9496 0.5802 0.8832 0.019 Uiso 1 1 calc R
C12 C 0.5358(3) 0.3257(2) 0.65161(11) 0.0289(6) Uani 1 1 d .
H12A H 0.4650 0.3663 0.6247 0.035 Uiso 1 1 calc R
H12B H 0.5984 0.3631 0.6433 0.035 Uiso 1 1 calc R
C6 C 0.8293(2) 0.09281(18) 0.96650(11) 0.0209(6) Uani 1 1 d .
H6A H 0.8418 0.1099 1.0032 0.025 Uiso 1 1 calc R
H6B H 0.9026 0.0931 0.9445 0.025 Uiso 1 1 calc R
C40 C 1.0023(3) -0.1637(2) 0.60168(12) 0.0303(7) Uani 1 1 d .
H40 H 1.0321 -0.2379 0.6033 0.036 Uiso 1 1 calc R
C33 C 0.9210(2) 0.38117(18) 0.93628(10) 0.0139(5) Uani 1 1 d .
H33A H 0.9641 0.4094 0.9032 0.017 Uiso 1 1 calc R
H33B H 0.8915 0.3250 0.9270 0.017 Uiso 1 1 calc R
C23 C 0.9037(2) 0.7625(2) 0.75653(11) 0.0259(6) Uani 1 1 d .
H23A H 0.9572 0.7789 0.7253 0.031 Uiso 1 1 calc R
H23B H 0.8680 0.8278 0.7704 0.031 Uiso 1 1 calc R
C66 C 1.2222(3) 0.3242(2) 0.43598(12) 0.0238(6) Uani 1 1 d .
H66 H 1.2008 0.3519 0.3962 0.029 Uiso 1 1 calc R
C55 C 1.3051(3) -0.0135(2) 0.58924(14) 0.0333(7) Uani 1 1 d .
H55 H 1.2450 -0.0016 0.5601 0.040 Uiso 1 1 calc R
C59 C 0.6737(3) 0.3953(2) 0.50053(12) 0.0309(7) Uani 1 1 d .
H59 H 0.5948 0.4148 0.4829 0.037 Uiso 1 1 calc R
C29 C 0.4440(2) 0.85981(19) 0.91852(13) 0.0272(6) Uani 1 1 d .
H29A H 0.4692 0.9068 0.8855 0.033 Uiso 1 1 calc R
H29B H 0.3818 0.9055 0.9381 0.033 Uiso 1 1 calc R
C73 C 1.0066(2) 0.40072(18) 0.67342(10) 0.0164(5) Uani 1 1 d .
H73 H 0.9500 0.3622 0.6850 0.020 Uiso 1 1 calc R
C44 C 1.0926(2) 0.02640(18) 0.72942(11) 0.0157(5) Uani 1 1 d .
C14 C 0.4255(2) 0.25976(17) 0.85027(10) 0.0137(5) Uani 1 1 d .
H14 H 0.4273 0.2456 0.8930 0.016 Uiso 1 1 calc R
C16 C 0.2705(2) 0.16175(19) 0.86485(12) 0.0222(6) Uani 1 1 d .
H16A H 0.2856 0.1441 0.9069 0.027 Uiso 1 1 calc R
H16B H 0.2455 0.1036 0.8552 0.027 Uiso 1 1 calc R
C57 C 0.8116(2) 0.42227(19) 0.56414(11) 0.0196(5) Uani 1 1 d .
H57 H 0.8269 0.4598 0.5905 0.023 Uiso 1 1 calc R
C15 C 0.3867(2) 0.16900(18) 0.83565(11) 0.0170(5) Uani 1 1 d .
H15A H 0.3733 0.1830 0.7937 0.020 Uiso 1 1 calc R
H15B H 0.4516 0.1004 0.8488 0.020 Uiso 1 1 calc R
C35 C 0.9445(2) 0.29258(18) 1.04158(11) 0.0191(5) Uani 1 1 d .
H35A H 1.0020 0.2645 1.0755 0.023 Uiso 1 1 calc R
H35B H 0.9160 0.2334 1.0357 0.023 Uiso 1 1 calc R
C27 C 0.6477(2) 0.72299(18) 0.93100(11) 0.0165(5) Uani 1 1 d .
H27A H 0.7164 0.6807 0.9589 0.020 Uiso 1 1 calc R
H27B H 0.6790 0.7663 0.8986 0.020 Uiso 1 1 calc R
C11 C 0.5861(3) 0.2136(2) 0.64244(12) 0.0351(7) Uani 1 1 d .
H11A H 0.5205 0.1796 0.6458 0.042 Uiso 1 1 calc R
H11B H 0.6158 0.2180 0.6033 0.042 Uiso 1 1 calc R
C60 C 0.7656(3) 0.3121(2) 0.48770(12) 0.0303(7) Uani 1 1 d .
H60 H 0.7495 0.2743 0.4617 0.036 Uiso 1 1 calc R
C17 C 0.2065(2) 0.3601(2) 0.85641(12) 0.0226(6) Uani 1 1 d .
H17A H 0.1415 0.4276 0.8408 0.027 Uiso 1 1 calc R
H17B H 0.2172 0.3519 0.8981 0.027 Uiso 1 1 calc R
C8 C 0.6050(2) 0.25624(19) 0.75572(11) 0.0177(5) Uani 1 1 d .
H8 H 0.6719 0.2884 0.7438 0.021 Uiso 1 1 calc R
C38 C 1.0290(2) -0.00624(19) 0.62160(11) 0.0194(5) Uani 1 1 d .
C5 C 0.8131(2) -0.01848(19) 0.97855(12) 0.0260(6) Uani 1 1 d .
H5A H 0.8893 -0.0725 0.9965 0.031 Uiso 1 1 calc R
H5B H 0.7483 -0.0225 1.0057 0.031 Uiso 1 1 calc R
C71 C 1.1089(2) 0.52287(19) 0.68890(11) 0.0224(6) Uani 1 1 d .
H71 H 1.1232 0.5674 0.7114 0.027 Uiso 1 1 calc R
C21 C 0.7235(2) 0.69493(18) 0.78127(10) 0.0172(5) Uani 1 1 d .
H21A H 0.6609 0.6712 0.7655 0.021 Uiso 1 1 calc R
H21B H 0.6818 0.7566 0.7972 0.021 Uiso 1 1 calc R
C18 C 0.1683(2) 0.2668(2) 0.84626(13) 0.0250(6) Uani 1 1 d .
H18A H 0.1462 0.2800 0.8051 0.030 Uiso 1 1 calc R
H18B H 0.0960 0.2613 0.8681 0.030 Uiso 1 1 calc R
C7 C 0.7199(2) 0.17828(18) 0.93293(10) 0.0160(5) Uani 1 1 d .
H7A H 0.7360 0.2482 0.9240 0.019 Uiso 1 1 calc R
H7B H 0.6485 0.1839 0.9568 0.019 Uiso 1 1 calc R
C31 C 0.4831(2) 0.70955(19) 0.86828(11) 0.0192(5) Uani 1 1 d .
H31A H 0.5080 0.7515 0.8331 0.023 Uiso 1 1 calc R
H31B H 0.4464 0.6591 0.8573 0.023 Uiso 1 1 calc R
C10 C 0.6890(3) 0.1455(2) 0.68578(13) 0.0351(7) Uani 1 1 d .
H10A H 0.7586 0.1745 0.6791 0.042 Uiso 1 1 calc R
H10B H 0.7156 0.0719 0.6803 0.042 Uiso 1 1 calc R
C28 C 0.5524(2) 0.79714(19) 0.95955(11) 0.0209(6) Uani 1 1 d .
H28A H 0.5261 0.7545 0.9940 0.025 Uiso 1 1 calc R
H28B H 0.5882 0.8471 0.9718 0.025 Uiso 1 1 calc R
C48 C 1.1082(2) -0.1063(2) 0.81750(12) 0.0263(6) Uani 1 1 d .
H48 H 1.1296 -0.1791 0.8380 0.032 Uiso 1 1 calc R
C42 C 0.8417(3) 0.0014(2) 0.57679(13) 0.0329(7) Uani 1 1 d .
H42 H 0.7625 0.0410 0.5607 0.039 Uiso 1 1 calc R
C9 C 0.6518(2) 0.1419(2) 0.74738(12) 0.0248(6) Uani 1 1 d .
H9A H 0.7223 0.0999 0.7743 0.030 Uiso 1 1 calc R
H9B H 0.5874 0.1066 0.7556 0.030 Uiso 1 1 calc R
C51 C 1.3591(3) -0.0137(2) 0.68508(16) 0.0390(8) Uani 1 1 d .
H51 H 1.3366 -0.0020 0.7217 0.047 Uiso 1 1 calc R
C41 C 0.8875(3) -0.1064(2) 0.57820(14) 0.0365(8) Uani 1 1 d .
H41 H 0.8395 -0.1408 0.5630 0.044 Uiso 1 1 calc R
C39 C 1.0750(3) -0.1148(2) 0.62286(11) 0.0252(6) Uani 1 1 d .
H39 H 1.1549 -0.1544 0.6380 0.030 Uiso 1 1 calc R
C30 C 0.3902(2) 0.7845(2) 0.89731(13) 0.0268(6) Uani 1 1 d .
H30A H 0.3208 0.8271 0.8698 0.032 Uiso 1 1 calc R
H30B H 0.3592 0.7417 0.9301 0.032 Uiso 1 1 calc R
C46 C 1.0254(2) 0.0797(2) 0.81596(11) 0.0208(6) Uani 1 1 d .
H46 H 0.9904 0.1340 0.8354 0.025 Uiso 1 1 calc R
C22 C 0.8025(2) 0.7291(2) 0.73363(11) 0.0232(6) Uani 1 1 d .
H22A H 0.7516 0.7897 0.7040 0.028 Uiso 1 1 calc R
H22B H 0.8386 0.6692 0.7155 0.028 Uiso 1 1 calc R
C58 C 0.6964(2) 0.4495(2) 0.53850(12) 0.0277(6) Uani 1 1 d .
H58 H 0.6329 0.5059 0.5473 0.033 Uiso 1 1 calc R
C54 C 1.4274(3) -0.0481(2) 0.57840(17) 0.0468(10) Uani 1 1 d .
H54 H 1.4509 -0.0597 0.5419 0.056 Uiso 1 1 calc R
C53 C 1.5142(3) -0.0656(3) 0.6207(2) 0.0543(11) Uani 1 1 d .
H53 H 1.5976 -0.0895 0.6133 0.065 Uiso 1 1 calc R
C65 C 1.3427(3) 0.2786(2) 0.45438(12) 0.0271(6) Uani 1 1 d .
H65 H 1.4039 0.2755 0.4273 0.032 Uiso 1 1 calc R
C52 C 1.4814(3) -0.0488(3) 0.67323(19) 0.0555(11) Uani 1 1 d .
H52 H 1.5423 -0.0611 0.7021 0.067 Uiso 1 1 calc R

loop_
_atom_site_aniso_label
_atom_site_aniso_U_11
_atom_site_aniso_U_22
_atom_site_aniso_U_33
_atom_site_aniso_U_23
_atom_site_aniso_U_13
_atom_site_aniso_U_12
Pd1 0.01336(10) 0.01042(8) 0.01381(10) -0.00030(7) -0.00279(7) -0.00311(7)
Ru1 0.00854(9) 0.00776(8) 0.01048(10) -0.00185(7) 0.00155(7) -0.00240(7)
Cl3 0.0100(3) 0.0132(3) 0.0162(3) -0.0055(2) 0.0034(2) -0.0032(2)
P1 0.0107(3) 0.0103(3) 0.0150(3) -0.0045(2) 0.0026(2) -0.0043(2)
Cl2 0.0223(3) 0.0260(3) 0.0157(3) -0.0019(3) 0.0066(3) -0.0056(3)
P2 0.0091(3) 0.0089(3) 0.0121(3) -0.0025(2) 0.0010(2) -0.0030(2)
Cl4 0.0127(3) 0.0179(3) 0.0336(4) -0.0083(3) 0.0011(3) -0.0010(2)
P3 0.0136(3) 0.0122(3) 0.0121(3) -0.0043(2) 0.0030(2) -0.0033(2)
Cl1 0.0158(3) 0.0164(3) 0.0164(3) -0.0063(2) 0.0078(2) -0.0073(2)
P4 0.0156(3) 0.0118(3) 0.0216(4) -0.0060(3) 0.0058(3) -0.0041(2)
Cl5 0.0299(4) 0.0296(3) 0.0235(4) 0.0082(3) -0.0129(3) -0.0105(3)
C1 0.0102(11) 0.0117(10) 0.0200(13) -0.0068(9) 0.0062(10) -0.0057(9)
C26 0.0110(12) 0.0117(11) 0.0170(13) -0.0052(9) 0.0033(10) -0.0021(9)
C2 0.0095(11) 0.0112(11) 0.0183(13) -0.0024(9) 0.0009(10) -0.0023(9)
C36 0.0230(14) 0.0204(12) 0.0094(12) -0.0006(10) 0.0007(10) -0.0064(10)
C19 0.0150(12) 0.0112(11) 0.0210(14) -0.0026(10) 0.0006(10) -0.0029(9)
C24 0.0200(13) 0.0234(13) 0.0218(14) -0.0087(11) 0.0071(11) -0.0134(11)
C72 0.0318(15) 0.0201(13) 0.0147(13) -0.0071(11) 0.0058(11) -0.0077(11)
C63 0.0230(14) 0.0175(12) 0.0186(14) -0.0027(10) 0.0043(11) -0.0048(10)
C49 0.0244(14) 0.0133(12) 0.0306(16) -0.0035(11) -0.0068(12) -0.0050(10)
C68 0.0152(12) 0.0098(10) 0.0125(12) -0.0019(9) -0.0010(10) -0.0016(9)
C61 0.0224(14) 0.0290(14) 0.0210(15) -0.0114(12) 0.0023(11) -0.0088(11)
C67 0.0242(14) 0.0139(11) 0.0182(14) -0.0044(10) 0.0024(11) -0.0075(10)
C43 0.0248(15) 0.0257(14) 0.0300(16) -0.0158(12) 0.0104(12) -0.0123(12)
C64 0.0216(14) 0.0208(13) 0.0307(17) -0.0053(12) 0.0105(12) -0.0033(11)
C56 0.0159(12) 0.0193(12) 0.0137(13) -0.0012(10) 0.0019(10) -0.0062(10)
C3 0.0147(13) 0.0109(11) 0.0282(15) -0.0040(10) 0.0014(11) -0.0035(9)
C4 0.0157(13) 0.0103(11) 0.0371(17) -0.0046(11) 0.0003(12) -0.0028(10)
C32 0.0116(12) 0.0126(11) 0.0120(12) -0.0034(9) -0.0001(9) -0.0029(9)
C62 0.0186(13) 0.0123(11) 0.0167(13) -0.0060(10) 0.0053(10) -0.0049(10)
C37 0.0170(13) 0.0217(12) 0.0115(13) -0.0018(10) 0.0020(10) -0.0053(10)
C20 0.0134(12) 0.0129(11) 0.0120(12) -0.0031(9) 0.0033(9) -0.0045(9)
C69 0.0171(13) 0.0171(12) 0.0150(13) -0.0031(10) 0.0014(10) -0.0041(10)
C13 0.0253(14) 0.0232(13) 0.0135(13) -0.0050(10) 0.0005(11) -0.0118(11)
C34 0.0151(12) 0.0149(11) 0.0205(14) -0.0050(10) -0.0050(10) 0.0000(10)
C47 0.0195(14) 0.0321(15) 0.0185(14) 0.0041(12) -0.0019(11) -0.0132(12)
C45 0.0192(13) 0.0126(11) 0.0217(14) 0.0000(10) 0.0020(11) -0.0039(10)
C50 0.0210(14) 0.0098(11) 0.0455(19) -0.0071(12) 0.0122(13) -0.0047(10)
N1 0.0195(11) 0.0137(10) 0.0156(11) -0.0039(8) 0.0045(9) -0.0042(8)
C70 0.0222(14) 0.0202(13) 0.0236(15) -0.0062(11) 0.0011(11) -0.0104(11)
C25 0.0144(12) 0.0181(12) 0.0181(13) -0.0060(10) 0.0021(10) -0.0080(10)
C12 0.0365(17) 0.0399(17) 0.0157(14) -0.0071(12) 0.0034(12) -0.0193(14)
C6 0.0265(15) 0.0153(12) 0.0199(14) -0.0042(10) -0.0033(11) -0.0048(11)
C40 0.049(2) 0.0246(14) 0.0280(16) -0.0165(12) 0.0164(14) -0.0203(14)
C33 0.0133(12) 0.0128(11) 0.0152(13) -0.0034(9) 0.0007(10) -0.0032(9)
C23 0.0331(16) 0.0273(14) 0.0216(15) -0.0018(12) 0.0091(12) -0.0194(12)
C66 0.0375(17) 0.0182(13) 0.0187(14) -0.0082(11) 0.0118(12) -0.0108(12)
C55 0.0310(16) 0.0174(13) 0.050(2) -0.0090(13) 0.0228(15) -0.0062(12)
C59 0.0210(15) 0.0447(18) 0.0249(16) 0.0010(14) -0.0057(12) -0.0135(13)
C29 0.0267(15) 0.0127(12) 0.0400(18) -0.0085(12) 0.0138(13) -0.0020(11)
C73 0.0188(13) 0.0125(11) 0.0169(13) -0.0030(10) 0.0040(10) -0.0043(10)
C44 0.0130(12) 0.0134(11) 0.0188(13) -0.0005(10) -0.0004(10) -0.0037(9)
C14 0.0117(12) 0.0134(11) 0.0160(13) -0.0028(9) 0.0018(10) -0.0045(9)
C16 0.0189(13) 0.0169(12) 0.0313(16) -0.0025(11) 0.0018(11) -0.0089(10)
C57 0.0176(13) 0.0209(13) 0.0185(14) -0.0018(11) 0.0002(11) -0.0056(10)
C15 0.0124(12) 0.0123(11) 0.0262(15) -0.0038(10) -0.0023(10) -0.0039(9)
C35 0.0226(14) 0.0134(11) 0.0195(14) -0.0001(10) -0.0063(11) -0.0053(10)
C27 0.0166(13) 0.0147(11) 0.0211(14) -0.0093(10) 0.0041(10) -0.0055(10)
C11 0.0465(19) 0.0483(19) 0.0219(16) -0.0193(14) 0.0090(14) -0.0231(16)
C60 0.0316(17) 0.0441(18) 0.0219(16) -0.0091(13) -0.0030(13) -0.0203(14)
C17 0.0138(13) 0.0198(13) 0.0335(16) -0.0083(12) 0.0060(11) -0.0028(10)
C8 0.0184(13) 0.0204(12) 0.0204(14) -0.0107(11) 0.0088(11) -0.0112(10)
C38 0.0257(14) 0.0185(12) 0.0197(14) -0.0091(11) 0.0128(11) -0.0125(11)
C5 0.0248(15) 0.0155(12) 0.0320(17) 0.0021(11) -0.0025(12) -0.0034(11)
C71 0.0313(15) 0.0192(13) 0.0204(14) -0.0114(11) 0.0016(12) -0.0078(11)
C21 0.0166(13) 0.0170(12) 0.0174(13) -0.0003(10) 0.0008(10) -0.0073(10)
C18 0.0111(13) 0.0241(14) 0.0411(18) -0.0098(12) 0.0059(12) -0.0061(10)
C7 0.0178(13) 0.0119(11) 0.0174(13) -0.0025(10) 0.0036(10) -0.0044(9)
C31 0.0129(12) 0.0151(12) 0.0279(15) -0.0054(11) -0.0028(11) -0.0011(10)
C10 0.0371(18) 0.0440(18) 0.0330(18) -0.0272(15) 0.0122(14) -0.0119(15)
C28 0.0248(14) 0.0150(12) 0.0281(15) -0.0119(11) 0.0103(12) -0.0091(10)
C48 0.0322(16) 0.0165(13) 0.0278(16) 0.0059(11) -0.0126(13) -0.0117(11)
C42 0.0257(16) 0.0432(18) 0.0403(19) -0.0222(15) 0.0079(14) -0.0170(14)
C9 0.0238(14) 0.0273(14) 0.0266(16) -0.0155(12) 0.0030(12) -0.0057(11)
C51 0.0203(16) 0.0362(17) 0.065(2) -0.0197(16) 0.0063(15) -0.0090(13)
C41 0.046(2) 0.0410(18) 0.041(2) -0.0264(15) 0.0147(16) -0.0293(16)
C39 0.0368(17) 0.0199(13) 0.0221(15) -0.0088(11) 0.0120(12) -0.0111(12)
C30 0.0140(13) 0.0185(13) 0.0432(18) -0.0062(12) 0.0017(12) 0.0009(10)
C46 0.0147(13) 0.0212(13) 0.0235(15) -0.0037(11) 0.0017(11) -0.0022(10)
C22 0.0264(15) 0.0242(13) 0.0169(14) 0.0024(11) 0.0027(11) -0.0106(11)
C58 0.0181(14) 0.0301(15) 0.0278(16) 0.0010(12) -0.0005(12) -0.0027(12)
C54 0.046(2) 0.0205(15) 0.072(3) -0.0143(16) 0.038(2) -0.0070(14)
C53 0.0276(19) 0.0341(19) 0.103(3) -0.020(2) 0.026(2) -0.0111(15)
C65 0.0342(17) 0.0183(13) 0.0299(17) -0.0089(12) 0.0223(13) -0.0087(12)
C52 0.0231(18) 0.050(2) 0.096(3) -0.026(2) 0.0077(19) -0.0083(16)

loop_
_atom_type_symbol
_atom_type_description
_atom_type_scat_dispersion_real
_atom_type_scat_dispersion_imag
_atom_type_scat_source
C C 0.0033 0.0016 'International Tables Vol C Tables 4.2.6.8 and 6.1.1.4'
H H 0.0000 0.0000 'International Tables Vol C Tables 4.2.6.8 and 6.1.1.4'
Cl Cl 0.1484 0.1585 'International Tables Vol C Tables 4.2.6.8 and 6.1.1.4'
N N 0.0061 0.0033 'International Tables Vol C Tables 4.2.6.8 and 6.1.1.4'
P P 0.1023 0.0942 'International Tables Vol C Tables 4.2.6.8 and 6.1.1.4'
Pd Pd -0.9988 1.0072 'International Tables Vol C Tables 4.2.6.8 and 6.1.1.4'
Ru Ru -1.2594 0.8363 'International Tables Vol C Tables 4.2.6.8 and 6.1.1.4'

loop_
_geom_angle_atom_site_label_1
_geom_angle_atom_site_label_2
_geom_angle_atom_site_label_3
_geom_angle
Cl2 Pd1 Cl4 177.26(2)
Cl2 Pd1 Cl5 91.28(3)
Cl4 Pd1 Cl5 91.46(3)
C1 Pd1 Cl2 86.26(7)
C1 Pd1 Cl4 90.99(7)
C1 Pd1 Cl5 176.60(7)
Cl3 Ru1 P1 85.81(2)
Cl3 Ru1 P2 89.68(2)
P1 Ru1 P2 166.99(2)
Cl1 Ru1 Cl3 153.20(2)
Cl1 Ru1 P1 90.96(2)
Cl1 Ru1 P2 87.57(2)
C1 Ru1 Cl3 101.82(8)
C1 Ru1 P1 95.81(8)
C1 Ru1 P2 97.06(8)
C1 Ru1 Cl1 104.97(8)
C2 P1 Ru1 102.99(7)
C14 P1 Ru1 115.46(8)
C14 P1 C2 107.83(11)
C14 P1 C8 111.19(11)
C8 P1 Ru1 111.95(8)
C8 P1 C2 106.61(11)
C26 P2 Ru1 115.07(7)
C26 P2 C32 102.35(10)
C26 P2 C20 110.32(11)
C32 P2 Ru1 111.38(7)
C20 P2 Ru1 111.79(8)
C20 P2 C32 105.09(10)
C56 P3 C68 110.03(11)
C56 P3 C62 108.10(11)
C62 P3 C68 106.78(11)
N1 P3 C68 108.00(11)
N1 P3 C56 109.34(11)
N1 P3 C62 114.52(11)
C50 P4 C44 108.09(13)
C50 P4 C38 107.16(12)
N1 P4 C50 114.02(11)
N1 P4 C44 107.77(11)
N1 P4 C38 113.21(12)
C44 P4 C38 106.22(11)
Ru1 C1 Pd1 173.50(15)
C27 C26 P2 114.18(16)
C27 C26 C31 111.04(18)
C31 C26 P2 115.02(16)
C3 C2 P1 118.93(16)
C7 C2 P1 111.28(15)
C7 C2 C3 108.57(19)
C35 C36 C37 110.9(2)
C17 C19 C14 110.35(19)
C23 C24 C25 111.9(2)
C73 C72 C71 119.8(2)
C64 C63 C62 120.5(2)
C48 C49 C44 119.7(2)
C69 C68 P3 121.20(19)
C73 C68 P3 119.23(17)
C73 C68 C69 119.4(2)
C60 C61 C56 120.1(2)
C66 C67 C62 120.0(2)
C38 C43 C42 120.5(2)
C63 C64 C65 119.9(3)
C61 C56 P3 118.16(19)
C57 C56 P3 121.84(19)
C57 C56 C61 119.8(2)
C4 C3 C2 110.21(19)
C5 C4 C3 111.3(2)
C37 C32 P2 113.28(16)
C37 C32 C33 110.19(19)
C33 C32 P2 113.52(16)
C63 C62 P3 118.35(19)
C63 C62 C67 119.0(2)
C67 C62 P3 122.56(19)
C36 C37 C32 110.96(19)
C25 C20 P2 116.09(16)
C25 C20 C21 109.53(18)
C21 C20 P2 113.13(16)
C70 C69 C68 119.8(2)
C12 C13 C8 110.2(2)
C35 C34 C33 111.0(2)
C48 C47 C46 120.5(3)
C46 C45 C44 119.7(2)
C55 C50 P4 119.7(2)
C55 C50 C51 119.7(3)
C51 C50 P4 120.3(2)
P4 N1 P3 153.08(14)
C71 C70 C69 120.0(2)
C24 C25 C20 110.2(2)
C11 C12 C13 111.5(2)
C7 C6 C5 111.9(2)
C41 C40 C39 121.0(3)
C32 C33 C34 110.69(19)
C24 C23 C22 110.6(2)
C65 C66 C67 120.4(3)
C50 C55 C54 120.2(3)
C58 C59 C60 120.3(3)
C28 C29 C30 110.6(2)
C72 C73 C68 120.5(2)
C49 C44 P4 119.9(2)
C45 C44 P4 119.92(18)
C45 C44 C49 120.1(2)
C19 C14 P1 113.27(16)
C15 C14 P1 117.14(16)
C15 C14 C19 108.64(18)
C15 C16 C18 111.3(2)
C56 C57 C58 119.7(2)
C16 C15 C14 109.6(2)
C34 C35 C36 110.9(2)
C28 C27 C26 111.32(19)
C10 C11 C12 111.4(2)
C61 C60 C59 119.7(3)
C19 C17 C18 111.7(2)
C13 C8 P1 113.61(17)
C13 C8 C9 110.3(2)
C9 C8 P1 116.28(18)
C43 C38 P4 118.28(18)
C43 C38 C39 120.0(2)
C39 C38 P4 121.6(2)
C4 C5 C6 111.0(2)
C70 C71 C72 120.4(2)
C22 C21 C20 110.7(2)
C17 C18 C16 111.1(2)
C6 C7 C2 111.63(19)
C30 C31 C26 110.0(2)
C11 C10 C9 112.1(2)
C29 C28 C27 110.5(2)
C47 C48 C49 120.2(2)
C43 C42 C41 119.4(3)
C10 C9 C8 109.7(2)
C50 C51 C52 119.1(3)
C40 C41 C42 120.1(3)
C40 C39 C38 119.0(3)
C29 C30 C31 112.0(2)
C47 C46 C45 119.7(2)
C21 C22 C23 111.3(2)
C59 C58 C57 120.4(3)
C53 C54 C55 119.8(3)
C52 C53 C54 120.5(3)
C66 C65 C64 120.1(2)
C53 C52 C51 120.7(4)

loop_
_geom_bond_atom_site_label_1
_geom_bond_atom_site_label_2
_geom_bond_distance
Pd1 Cl2 2.3076(7)
Pd1 Cl4 2.3081(7)
Pd1 Cl5 2.3276(7)
Pd1 C1 1.892(2)
Ru1 Cl3 2.3586(6)
Ru1 P1 2.4246(6)
Ru1 P2 2.4300(6)
Ru1 Cl1 2.3461(6)
Ru1 C1 1.668(2)
P1 C2 1.862(2)
P1 C14 1.844(2)
P1 C8 1.850(2)
P2 C26 1.848(2)
P2 C32 1.859(2)
P2 C20 1.856(2)
P3 C68 1.803(2)
P3 C56 1.800(2)
P3 C62 1.800(2)
P3 N1 1.573(2)
P4 C50 1.797(3)
P4 N1 1.568(2)
P4 C44 1.799(3)
P4 C38 1.805(3)
C26 C27 1.534(3)
C26 C31 1.535(3)
C2 C3 1.542(3)
C2 C7 1.532(3)
C36 C37 1.529(3)
C36 C35 1.523(3)
C19 C14 1.546(3)
C19 C17 1.517(3)
C24 C25 1.525(3)
C24 C23 1.522(4)
C72 C73 1.381(3)
C72 C71 1.388(4)
C63 C64 1.384(4)
C63 C62 1.394(3)
C49 C44 1.392(3)
C49 C48 1.383(4)
C68 C69 1.395(3)
C68 C73 1.389(3)
C61 C56 1.395(3)
C61 C60 1.383(4)
C67 C62 1.399(3)
C67 C66 1.384(4)
C43 C38 1.384(4)
C43 C42 1.386(4)
C64 C65 1.385(4)
C56 C57 1.388(3)
C3 C4 1.528(3)
C4 C5 1.526(4)
C32 C37 1.532(3)
C32 C33 1.534(3)
C20 C25 1.532(3)
C20 C21 1.538(3)
C69 C70 1.393(3)
C13 C12 1.530(3)
C13 C8 1.539(3)
C34 C33 1.536(3)
C34 C35 1.518(4)
C47 C48 1.379(4)
C47 C46 1.386(3)
C45 C44 1.390(3)
C45 C46 1.390(4)
C50 C55 1.385(4)
C50 C51 1.395(4)
C70 C71 1.377(4)
C12 C11 1.521(4)
C6 C5 1.529(3)
C6 C7 1.524(3)
C40 C41 1.377(4)
C40 C39 1.384(4)
C23 C22 1.529(4)
C66 C65 1.380(4)
C55 C54 1.393(4)
C59 C60 1.391(4)
C59 C58 1.374(4)
C29 C28 1.513(4)
C29 C30 1.524(4)
C14 C15 1.540(3)
C16 C15 1.522(3)
C16 C18 1.528(3)
C57 C58 1.389(3)
C27 C28 1.527(3)
C11 C10 1.516(4)
C17 C18 1.526(3)
C8 C9 1.539(3)
C38 C39 1.397(3)
C21 C22 1.522(3)
C31 C30 1.526(3)
C10 C9 1.530(4)
C42 C41 1.387(4)
C51 C52 1.398(4)
C54 C53 1.375(5)
C53 C52 1.365(5)
